data_7224852
loop_
_publ_author_name
'Ding, Bin'
'Guo, Chao'
'Liu, Shi Xin'
'Cheng, Yue'
'Wu, Xiang Xia'
'Su, Xiu Mei'
'Liu, Yuan Yuan'
'Li, Yan'

_publ_section_title
;
 A unique multi-functional cationic luminescent metal--organic nanotube
 for highly sensitive detection of dichromate and selective high capacity
 adsorption of Congo red
;
_journal_issue 40
_journal_name_full 'RSC Adv.'
_journal_page_first 33888
_journal_paper_doi 10.1039/C6RA03576K
_journal_volume 6
_journal_year 2016
_chemical_formula_sum 'C18 H20 Ag2 N10 O6.25'
_chemical_formula_weight 692.18
_chemical_name_systematic
; 
 ? 
;
_space_group_crystal_system monoclinic
_space_group_IT_number 15
_space_group_name_Hall '-C 2yc'
_space_group_name_H-M_alt 'C 1 2/c 1'
_symmetry_space_group_name_Hall '-C 2yc'
_symmetry_space_group_name_H-M 'C 1 2/c 1'
_atom_sites_solution_hydrogens mixed
_audit_creation_method SHELXL-2013
_audit_update_record
;
2015-11-26 deposited with the CCDC.
2016-03-28 downloaded from the CCDC.
;
_cell_angle_alpha 90
_cell_angle_beta 118.015(3)
_cell_angle_gamma 90
_cell_formula_units_Z 4
_cell_length_a 22.5787(12)
_cell_length_b 9.4591(6)
_cell_length_c 12.7032(8)
_cell_measurement_reflns_used 2355
_cell_measurement_temperature 173(2)
_cell_measurement_theta_max 28.18
_cell_measurement_theta_min 2.38
_cell_volume 2395.2(3)
_computing_cell_refinement 'Bruker SMART'
_computing_data_collection 'Bruker SMART'
_computing_data_reduction 'Bruker SAINT'
_computing_molecular_graphics 'Bruker SHELXTL'
_computing_publication_material 'Bruker SHELXTL'
_computing_structure_refinement 'SHELXL-2013 (Sheldrick, 2013)'
_computing_structure_solution 'Bruker SHELXTL'
_diffrn_ambient_temperature 173(2)
_diffrn_measured_fraction_theta_full 1.000
_diffrn_measured_fraction_theta_max 0.995
_diffrn_measurement_device_type 'CCD area detector'
_diffrn_measurement_method 'phi and omega scans'
_diffrn_radiation_type MoK\a
_diffrn_radiation_wavelength 0.71073
_diffrn_reflns_av_R_equivalents 0.0378
_diffrn_reflns_av_unetI/netI 0.0434
_diffrn_reflns_Laue_measured_fraction_full 1.000
_diffrn_reflns_Laue_measured_fraction_max 0.995
_diffrn_reflns_limit_h_max 30
_diffrn_reflns_limit_h_min -30
_diffrn_reflns_limit_k_max 12
_diffrn_reflns_limit_k_min -11
_diffrn_reflns_limit_l_max 16
_diffrn_reflns_limit_l_min -16
_diffrn_reflns_number 8668
_diffrn_reflns_point_group_measured_fraction_full 1.000
_diffrn_reflns_point_group_measured_fraction_max 0.995
_diffrn_reflns_theta_full 25.242
_diffrn_reflns_theta_max 28.272
_diffrn_reflns_theta_min 2.043
_exptl_absorpt_coefficient_mu 1.693
_exptl_absorpt_correction_type multi-scan
_exptl_absorpt_process_details SADABS
_exptl_crystal_colour COLOURLESS
_exptl_crystal_density_diffrn 1.920
_exptl_crystal_density_meas ?
_exptl_crystal_description BLOCK
_exptl_crystal_F_000 1368
_exptl_crystal_size_max 0.250
_exptl_crystal_size_mid 0.230
_exptl_crystal_size_min 0.210
_exptl_transmission_factor_max 0.718
_exptl_transmission_factor_min 0.677
_refine_diff_density_max 0.522
_refine_diff_density_min -0.474
_refine_diff_density_rms 0.111
_refine_ls_extinction_method none
_refine_ls_goodness_of_fit_ref 1.044
_refine_ls_hydrogen_treatment constr
_refine_ls_matrix_type full
_refine_ls_number_parameters 168
_refine_ls_number_reflns 2966
_refine_ls_number_restraints 0
_refine_ls_restrained_S_all 1.044
_refine_ls_R_factor_all 0.0385
_refine_ls_R_factor_gt 0.0304
_refine_ls_shift/su_max 0.001
_refine_ls_shift/su_mean 0.000
_refine_ls_structure_factor_coef Fsqd
_refine_ls_weighting_details
; 
 w=1/[\s^2^(Fo^2^)+(0.0258P)^2^+0.5822P] 
 where P=(Fo^2^+2Fc^2^)/3 
;
_refine_ls_weighting_scheme calc
_refine_ls_wR_factor_gt 0.0611
_refine_ls_wR_factor_ref 0.0640
_reflns_Friedel_coverage 0.000
_reflns_number_gt 2495
_reflns_number_total 2966
_reflns_threshold_expression 'I > 2\s(I)'
_cod_data_source_file c6ra03576k2.cif
_cod_data_source_block n150713b
_cod_depositor_comments
;
The following automatic conversions were performed:

'_exptl_absorpt_correction_type' value 'MULTI-SCAN' changed to
'multi-scan' according to
/usr/data/users/saulius/crontab/automatic-downloads/rss-feeds/RSC/lib/dictionaries/cif_core.dic
dictionary named 'cif_core.dic' version 2.4.2 from 2011-04-26.

'_exptl_crystal_density_meas' value 'NONE' was changed to '?' - the
value is perceived as not measured.

Automatic conversion script
Id: cif_fix_values 4268 2015-11-12 08:31:59Z antanas 
;
_cod_database_code 7224852
_shelx_space_group_comment
; 
The symmetry employed for this shelxl refinement is uniquely defined 
by the following loop, which should always be used as a source of 
symmetry information in preference to the above space-group names. 
They are only intended as comments. 
;
_shelx_estimated_absorpt_t_min 0.677
_shelx_estimated_absorpt_t_max 0.718
_shelxl_version_number 2013-2

loop_
_space_group_symop_operation_xyz
'x, y, z'
'-x, y, -z+1/2'
'x+1/2, y+1/2, z'
'-x+1/2, y+1/2, -z+1/2'
'-x, -y, -z'
'x, -y, z-1/2'
'-x+1/2, -y+1/2, -z'
'x+1/2, -y+1/2, z-1/2'

loop_
_atom_site_label
_atom_site_type_symbol
_atom_site_fract_x
_atom_site_fract_y
_atom_site_fract_z
_atom_site_U_iso_or_equiv
_atom_site_adp_type
_atom_site_occupancy
_atom_site_site_symmetry_order
_atom_site_calc_flag
_atom_site_refinement_flags_posn
_atom_site_refinement_flags_adp
_atom_site_refinement_flags_occupancy
O1 O 0.30053(9) 0.4883(2) 0.72571(16) 0.0159(4) Uani 1 1 d . . .
Ag1 Ag 0.17262(2) 0.57591(2) 0.65668(2) 0.01466(7) Uani 1 1 d . . .
N1 N 0.16502(11) 0.4605(2) 0.4962(2) 0.0133(5) Uani 1 1 d . . .
N2 N 0.17283(11) 0.4134(2) 0.3301(2) 0.0137(5) Uani 1 1 d . . .
N3 N 0.16345(11) 0.3181(2) 0.47780(19) 0.0111(5) Uani 1 1 d . . .
N4 N -0.12412(11) 0.1985(2) 0.4372(2) 0.0151(5) Uani 1 1 d . . .
H4A H -0.1463 0.1165 0.3850 0.018 Uiso 1 1 d R U .
H4B H -0.1252 0.1871 0.5137 0.018 Uiso 1 1 d R U .
C1 C 0.17074(13) 0.5131(3) 0.4055(2) 0.0142(6) Uani 1 1 d . . .
H1 H 0.1732 0.6117 0.3938 0.017 Uiso 1 1 calc R U .
C2 C 0.16787(13) 0.2925(3) 0.3794(2) 0.0131(6) Uani 1 1 d . . .
H2 H 0.1676 0.2010 0.3482 0.016 Uiso 1 1 calc R U .
C3 C 0.15387(13) 0.2173(3) 0.5568(2) 0.0131(6) Uani 1 1 d . . .
H3A H 0.1814 0.2469 0.6408 0.016 Uiso 1 1 calc R U .
H3B H 0.1693 0.1224 0.5473 0.016 Uiso 1 1 calc R U .
C4 C 0.08087(13) 0.2095(3) 0.5284(2) 0.0121(5) Uani 1 1 d . . .
C5 C 0.05829(14) 0.2700(3) 0.6018(2) 0.0165(6) Uani 1 1 d . . .
H5 H 0.0894 0.3156 0.6731 0.020 Uiso 1 1 calc R U .
C6 C -0.00888(13) 0.2654(3) 0.5734(2) 0.0164(6) Uani 1 1 d . . .
H6 H -0.0236 0.3081 0.6248 0.020 Uiso 1 1 calc R U .
C7 C -0.05483(13) 0.1981(3) 0.4692(2) 0.0127(6) Uani 1 1 d . . .
C8 C -0.03231(13) 0.1366(3) 0.3956(2) 0.0138(6) Uani 1 1 d . . .
H8 H -0.0632 0.0901 0.3247 0.017 Uiso 1 1 calc R U .
C9 C 0.03471(13) 0.1425(3) 0.4245(2) 0.0140(6) Uani 1 1 d . . .
H9 H 0.0495 0.1003 0.3730 0.017 Uiso 1 1 calc R U .
O2 O 0.28173(9) 0.6988(2) 0.64922(17) 0.0179(4) Uani 1 1 d . . .
O3 O 0.35464(10) 0.5626(2) 0.63309(19) 0.0246(5) Uani 1 1 d . . .
N9 N 0.31271(11) 0.5842(2) 0.6689(2) 0.0134(5) Uani 1 1 d . . .
O7 O 0.0000 0.4413(15) 0.2500 0.046(4) Uani 0.25 2 d S T P

loop_
_atom_site_aniso_label
_atom_site_aniso_U_11
_atom_site_aniso_U_22
_atom_site_aniso_U_33
_atom_site_aniso_U_23
_atom_site_aniso_U_13
_atom_site_aniso_U_12
O1 0.0189(10) 0.0165(10) 0.0138(10) 0.0053(8) 0.0089(9) 0.0006(8)
Ag1 0.01668(12) 0.01986(13) 0.01021(11) -0.00134(9) 0.00860(9) 0.00063(9)
N1 0.0162(11) 0.0131(12) 0.0121(11) -0.0018(9) 0.0079(10) -0.0033(9)
N2 0.0160(11) 0.0141(12) 0.0115(12) -0.0007(9) 0.0070(10) -0.0010(9)
N3 0.0110(11) 0.0111(11) 0.0113(11) 0.0014(9) 0.0054(9) -0.0007(9)
N4 0.0159(12) 0.0172(13) 0.0131(12) -0.0015(9) 0.0077(10) -0.0020(10)
C1 0.0188(14) 0.0142(14) 0.0112(13) -0.0014(11) 0.0085(12) -0.0037(11)
C2 0.0127(13) 0.0153(14) 0.0111(13) 0.0007(11) 0.0053(11) -0.0013(11)
C3 0.0134(13) 0.0160(14) 0.0097(13) 0.0049(11) 0.0053(11) -0.0015(11)
C4 0.0128(13) 0.0126(14) 0.0122(13) 0.0024(10) 0.0068(11) -0.0018(11)
C5 0.0168(13) 0.0181(15) 0.0124(14) -0.0017(11) 0.0051(12) -0.0012(12)
C6 0.0196(14) 0.0195(15) 0.0134(14) -0.0033(11) 0.0105(12) 0.0014(12)
C7 0.0146(13) 0.0095(13) 0.0140(14) 0.0049(10) 0.0066(11) 0.0020(10)
C8 0.0151(13) 0.0132(14) 0.0127(14) -0.0008(11) 0.0063(12) -0.0012(11)
C9 0.0170(13) 0.0150(14) 0.0123(14) 0.0007(11) 0.0089(12) 0.0000(11)
O2 0.0190(10) 0.0123(10) 0.0207(11) 0.0017(8) 0.0080(9) 0.0022(8)
O3 0.0248(11) 0.0336(13) 0.0259(12) 0.0032(10) 0.0207(10) 0.0042(10)
N9 0.0142(11) 0.0149(12) 0.0122(12) -0.0035(9) 0.0073(10) -0.0014(10)
O7 0.062(10) 0.031(9) 0.046(10) 0.000 0.026(9) 0.000

loop_
_atom_type_symbol
_atom_type_description
_atom_type_scat_dispersion_real
_atom_type_scat_dispersion_imag
_atom_type_scat_source
C C 0.0033 0.0016 'International Tables Vol C Tables 4.2.6.8 and 6.1.1.4'
H H 0.0000 0.0000 'International Tables Vol C Tables 4.2.6.8 and 6.1.1.4'
N N 0.0061 0.0033 'International Tables Vol C Tables 4.2.6.8 and 6.1.1.4'
O O 0.0106 0.0060 'International Tables Vol C Tables 4.2.6.8 and 6.1.1.4'
Ag Ag -0.8971 1.1015 'International Tables Vol C Tables 4.2.6.8 and 6.1.1.4'

loop_
_geom_angle_atom_site_label_1
_geom_angle_atom_site_label_2
_geom_angle_atom_site_label_3
_geom_angle
_geom_angle_site_symmetry_1
_geom_angle_site_symmetry_3
N9 O1 Ag1 94.58(14) . .
N2 Ag1 N1 153.24(8) 6_566 .
N2 Ag1 N4 103.80(8) 6_566 5_566
N1 Ag1 N4 98.98(8) . 5_566
N2 Ag1 O1 100.84(7) 6_566 .
N1 Ag1 O1 76.22(7) . .
N4 Ag1 O1 126.04(7) 5_566 .
C1 N1 N3 103.2(2) . .
C1 N1 Ag1 127.85(19) . .
N3 N1 Ag1 128.31(17) . .
C2 N2 C1 103.1(2) . .
C2 N2 Ag1 123.17(18) . 6_565
C1 N2 Ag1 133.44(19) . 6_565
C2 N3 N1 109.6(2) . .
C2 N3 C3 128.8(2) . .
N1 N3 C3 121.5(2) . .
C7 N4 Ag1 108.91(16) . 5_566
C7 N4 H4A 109.4 . .
Ag1 N4 H4A 112.9 5_566 .
C7 N4 H4B 104.6 . .
Ag1 N4 H4B 111.3 5_566 .
H4A N4 H4B 109.5 . .
N1 C1 N2 113.8(3) . .
N1 C1 H1 123.1 . .
N2 C1 H1 123.1 . .
N3 C2 N2 110.3(2) . .
N3 C2 H2 124.9 . .
N2 C2 H2 124.9 . .
N3 C3 C4 111.1(2) . .
N3 C3 H3A 109.4 . .
C4 C3 H3A 109.4 . .
N3 C3 H3B 109.4 . .
C4 C3 H3B 109.4 . .
H3A C3 H3B 108.0 . .
C5 C4 C9 118.7(2) . .
C5 C4 C3 121.7(2) . .
C9 C4 C3 119.6(2) . .
C4 C5 C6 121.2(3) . .
C4 C5 H5 119.4 . .
C6 C5 H5 119.4 . .
C5 C6 C7 119.8(3) . .
C5 C6 H6 120.1 . .
C7 C6 H6 120.1 . .
C8 C7 C6 119.2(3) . .
C8 C7 N4 120.9(2) . .
C6 C7 N4 119.9(3) . .
C9 C8 C7 120.5(3) . .
C9 C8 H8 119.7 . .
C7 C8 H8 119.7 . .
C8 C9 C4 120.6(3) . .
C8 C9 H9 119.7 . .
C4 C9 H9 119.7 . .
O3 N9 O2 121.3(2) . .
O3 N9 O1 119.8(2) . .
O2 N9 O1 118.9(2) . .

loop_
_geom_bond_atom_site_label_1
_geom_bond_atom_site_label_2
_geom_bond_distance
_geom_bond_site_symmetry_2
O1 N9 1.267(3) .
O1 Ag1 2.7235(19) .
Ag1 N2 2.203(2) 6_566
Ag1 N1 2.247(2) .
Ag1 N4 2.439(2) 5_566
N1 C1 1.316(3) .
N1 N3 1.365(3) .
N2 C2 1.334(3) .
N2 C1 1.361(3) .
N2 Ag1 2.203(2) 6_565
N3 C2 1.322(3) .
N3 C3 1.472(3) .
N4 C7 1.420(3) .
N4 Ag1 2.439(2) 5_566
N4 H4A 0.9899 .
N4 H4B 0.9902 .
C1 H1 0.9500 .
C2 H2 0.9500 .
C3 C4 1.514(4) .
C3 H3A 0.9900 .
C3 H3B 0.9900 .
C4 C5 1.380(4) .
C4 C9 1.392(4) .
C5 C6 1.385(4) .
C5 H5 0.9500 .
C6 C7 1.394(4) .
C6 H6 0.9500 .
C7 C8 1.384(4) .
C8 C9 1.381(4) .
C8 H8 0.9500 .
C9 H9 0.9500 .
O2 N9 1.250(3) .
O3 N9 1.245(3) .

loop_
_geom_torsion_atom_site_label_1
_geom_torsion_atom_site_label_2
_geom_torsion_atom_site_label_3
_geom_torsion_atom_site_label_4
_geom_torsion
_geom_torsion_site_symmetry_1
C1 N1 N3 C2 -0.3(3) .
Ag1 N1 N3 C2 -171.58(17) .
C1 N1 N3 C3 -176.9(2) .
Ag1 N1 N3 C3 11.8(3) .
N3 N1 C1 N2 0.1(3) .
Ag1 N1 C1 N2 171.46(17) .
C2 N2 C1 N1 0.1(3) .
Ag1 N2 C1 N1 173.52(18) 6_565
N1 N3 C2 N2 0.4(3) .
C3 N3 C2 N2 176.6(2) .
C1 N2 C2 N3 -0.3(3) .
Ag1 N2 C2 N3 -174.57(16) 6_565
C2 N3 C3 C4 -97.7(3) .
N1 N3 C3 C4 78.2(3) .
N3 C3 C4 C5 -106.2(3) .
N3 C3 C4 C9 72.4(3) .
C9 C4 C5 C6 -0.3(4) .
C3 C4 C5 C6 178.3(3) .
C4 C5 C6 C7 0.3(4) .
C5 C6 C7 C8 0.0(4) .
C5 C6 C7 N4 -177.2(3) .
Ag1 N4 C7 C8 -96.6(3) 5_566
Ag1 N4 C7 C6 80.6(3) 5_566
C6 C7 C8 C9 -0.3(4) .
N4 C7 C8 C9 176.9(2) .
C7 C8 C9 C4 0.3(4) .
C5 C4 C9 C8 0.0(4) .
C3 C4 C9 C8 -178.7(2) .
Ag1 O1 N9 O3 -152.3(2) .
Ag1 O1 N9 O2 27.2(2) .
